data_4500541
loop_
_publ_author_name
'Yang, Guo-Ping'
'Hou, Lei'
'Wang, Yao-Yu'
'Zhang, Ya-Nan'
'Shi, Qi-Zhen'
'Batten, Stuart R.'

_publ_section_title
;
 Two Unprecedented Three-Dimensional PbIIPolymorphs and Structural
 Diversities Built on a Kinked Flexible Dicarboxylate Building Block
;
_journal_issue 4
_journal_name_full 'Crystal Growth &amp; Design'
_journal_page_first 936
_journal_paper_doi 10.1021/cg101663a
_journal_volume 11
_journal_year 2011
_chemical_formula_moiety 'C20 H22 O11 Pb2'
_chemical_formula_sum 'C20 H22 O11 Pb2'
_chemical_formula_weight 852.76
_chemical_name_systematic
; 
 ? 
;
_space_group_IT_number 4
_symmetry_cell_setting monoclinic
_symmetry_space_group_name_Hall 'P 2yb'
_symmetry_space_group_name_H-M 'P 1 21 1'
_atom_sites_solution_hydrogens geom
_atom_sites_solution_primary direct
_atom_sites_solution_secondary difmap
_audit_creation_method SHELXL-97
_cell_angle_alpha 90.00
_cell_angle_beta 96.357(1)
_cell_angle_gamma 90.00
_cell_formula_units_Z 2
_cell_length_a 6.9718(5)
_cell_length_b 18.1744(13)
_cell_length_c 8.9804(7)
_cell_measurement_reflns_used 2905
_cell_measurement_temperature 273(2)
_cell_measurement_theta_max 27.516
_cell_measurement_theta_min 2.542
_cell_volume 1130.89(14)
_computing_structure_refinement 'SHELXL-97 (Sheldrick, 1997)'
_computing_structure_solution 'SHELXS-97 (Sheldrick, 1990)'
_diffrn_ambient_temperature 273(2)
_diffrn_measured_fraction_theta_full 0.998
_diffrn_measured_fraction_theta_max 0.998
_diffrn_measurement_device_type 'Rigaku RAXIS-RAPID Imaging Plate'
_diffrn_measurement_method \w
_diffrn_radiation_monochromator graphite
_diffrn_radiation_source 'fine-focus sealed tube'
_diffrn_radiation_type MoK\a
_diffrn_radiation_wavelength 0.71073
_diffrn_reflns_av_R_equivalents 0.0369
_diffrn_reflns_av_sigmaI/netI 0.0743
_diffrn_reflns_limit_h_max 8
_diffrn_reflns_limit_h_min -8
_diffrn_reflns_limit_k_max 21
_diffrn_reflns_limit_k_min -16
_diffrn_reflns_limit_l_max 10
_diffrn_reflns_limit_l_min -10
_diffrn_reflns_number 5620
_diffrn_reflns_theta_full 25.10
_diffrn_reflns_theta_max 25.10
_diffrn_reflns_theta_min 2.24
_exptl_absorpt_coefficient_mu 14.926
_exptl_absorpt_correction_T_max 0.3168
_exptl_absorpt_correction_T_min 0.1074
_exptl_absorpt_correction_type multi-scan
_exptl_absorpt_process_details sadabs
_exptl_crystal_colour colorless
_exptl_crystal_density_diffrn 2.504
_exptl_crystal_density_method 'not measured'
_exptl_crystal_description block
_exptl_crystal_F_000 788
_exptl_crystal_size_max 0.27
_exptl_crystal_size_mid 0.18
_exptl_crystal_size_min 0.10
_refine_diff_density_max 1.220
_refine_diff_density_min -1.605
_refine_diff_density_rms 0.189
_refine_ls_abs_structure_details 'Flack H D (1983), Acta Cryst. A39, 876-881'
_refine_ls_abs_structure_Flack 0.015(14)
_refine_ls_extinction_method none
_refine_ls_goodness_of_fit_ref 1.006
_refine_ls_hydrogen_treatment mixed
_refine_ls_matrix_type full
_refine_ls_number_parameters 316
_refine_ls_number_reflns 3007
_refine_ls_number_restraints 10
_refine_ls_restrained_S_all 1.004
_refine_ls_R_factor_all 0.0374
_refine_ls_R_factor_gt 0.0349
_refine_ls_shift/su_max 0.001
_refine_ls_shift/su_mean 0.000
_refine_ls_structure_factor_coef Fsqd
_refine_ls_weighting_details 'calc w=1/[\s^2^(Fo^2^)+(0.0220P)^2^+0.7271P] where P=(Fo^2^+2Fc^2^)/3'
_refine_ls_weighting_scheme calc
_refine_ls_wR_factor_gt 0.0767
_refine_ls_wR_factor_ref 0.0776
_reflns_number_gt 2797
_reflns_number_total 3007
_reflns_threshold_expression >2sigma(I)
_cod_data_source_file cg101663a_si_002.cif
_cod_data_source_block 1a
_cod_original_sg_symbol_H-M P21
_cod_database_code 4500541

loop_
_symmetry_equiv_pos_as_xyz
'x, y, z'
'-x, y+1/2, -z'

loop_
_atom_site_label
_atom_site_type_symbol
_atom_site_fract_x
_atom_site_fract_y
_atom_site_fract_z
_atom_site_U_iso_or_equiv
_atom_site_adp_type
_atom_site_occupancy
_atom_site_symmetry_multiplicity
_atom_site_calc_flag
_atom_site_refinement_flags
Pb1 Pb 0.45494(6) 0.03863(2) 0.80123(5) 0.02801(13) Uani 1 1 d .
Pb2 Pb -0.00020(6) 0.08212(3) 1.07360(5) 0.03257(14) Uani 1 1 d .
O1 O 0.0827(12) 0.0598(5) 0.8103(10) 0.043(3) Uani 1 1 d .
O2 O -0.1981(12) 0.1080(5) 0.8321(10) 0.0314(19) Uani 1 1 d .
O3 O 0.6429(11) 0.0069(5) 0.0368(10) 0.038(2) Uani 1 1 d .
O4 O 0.3341(11) -0.0118(5) 0.0369(10) 0.0342(19) Uani 1 1 d .
O5 O 0.1048(13) 0.2021(5) 1.0288(12) 0.049(3) Uani 1 1 d .
O6 O 0.3885(14) 0.1491(5) 1.0193(12) 0.048(3) Uani 1 1 d .
O7 O 0.3052(14) 0.4450(6) 0.2974(13) 0.053(3) Uani 1 1 d .
O8 O 0.5916(14) 0.4079(5) 0.2548(11) 0.045(2) Uani 1 1 d .
O9 O -0.2474(14) 0.1580(5) 1.1753(12) 0.044(2) Uani 1 1 d D
O10 O 0.8564(18) 0.2969(7) 0.2288(18) 0.078(4) Uani 1 1 d D
O11 O 1.003(2) 0.4014(9) 0.030(2) 0.104(5) Uani 1 1 d D
C1 C -0.0683(15) 0.0887(7) 0.7507(13) 0.027(2) Uani 1 1 d .
C2 C -0.1058(19) 0.1012(8) 0.5845(13) 0.036(3) Uani 1 1 d .
H2A H -0.1198 0.1536 0.5658 0.044 Uiso 1 1 calc R
H2B H -0.2267 0.0778 0.5473 0.044 Uiso 1 1 calc R
C3 C 0.0559(17) 0.0711(7) 0.4969(14) 0.033(3) Uani 1 1 d .
C4 C 0.1978(18) 0.1169(6) 0.4573(13) 0.032(3) Uani 1 1 d .
H4 H 0.1916 0.1668 0.4786 0.039 Uiso 1 1 calc R
C5 C 0.3502(16) 0.0905(8) 0.3864(13) 0.033(3) Uani 1 1 d .
H5 H 0.4443 0.1229 0.3603 0.040 Uiso 1 1 calc R
C6 C 0.3639(19) 0.0163(6) 0.3538(14) 0.033(3) Uani 1 1 d .
C7 C 0.2212(19) -0.0300(7) 0.3951(15) 0.037(3) Uani 1 1 d .
H7 H 0.2288 -0.0802 0.3772 0.044 Uiso 1 1 calc R
C8 C 0.0685(19) -0.0026(8) 0.4622(16) 0.039(3) Uani 1 1 d .
H8 H -0.0287 -0.0344 0.4847 0.047 Uiso 1 1 calc R
C9 C 0.529(2) -0.0129(8) 0.2742(15) 0.042(3) Uani 1 1 d .
H9A H 0.6461 0.0128 0.3118 0.050 Uiso 1 1 calc R
H9B H 0.5471 -0.0647 0.2985 0.050 Uiso 1 1 calc R
C10 C 0.4988(15) -0.0049(7) 0.1101(12) 0.025(2) Uani 1 1 d .
C11 C 0.276(2) 0.2046(6) 1.0087(14) 0.032(3) Uani 1 1 d .
C12 C 0.361(2) 0.2788(7) 0.9697(14) 0.037(3) Uani 1 1 d .
H12A H 0.2843 0.3182 1.0061 0.044 Uiso 1 1 calc R
H12B H 0.4911 0.2830 1.0193 0.044 Uiso 1 1 calc R
C13 C 0.3641(18) 0.2868(6) 0.8062(14) 0.031(3) Uani 1 1 d .
C14 C 0.529(2) 0.2724(8) 0.7334(17) 0.044(3) Uani 1 1 d .
H14 H 0.6405 0.2557 0.7901 0.052 Uiso 1 1 calc R
C15 C 0.532(2) 0.2819(8) 0.5842(15) 0.041(3) Uani 1 1 d .
H15 H 0.6453 0.2730 0.5409 0.050 Uiso 1 1 calc R
C16 C 0.369(2) 0.3046(6) 0.4966(14) 0.034(3) Uani 1 1 d .
C17 C 0.203(2) 0.3175(7) 0.5631(14) 0.037(3) Uani 1 1 d .
H17 H 0.0919 0.3329 0.5050 0.045 Uiso 1 1 calc R
C18 C 0.2019(19) 0.3077(7) 0.7130(15) 0.039(3) Uani 1 1 d .
H18 H 0.0872 0.3154 0.7546 0.046 Uiso 1 1 calc R
C19 C 0.374(2) 0.3169(7) 0.3284(15) 0.043(3) Uani 1 1 d .
H19A H 0.4676 0.2836 0.2925 0.051 Uiso 1 1 calc R
H19B H 0.2485 0.3050 0.2764 0.051 Uiso 1 1 calc R
C20 C 0.425(2) 0.3945(7) 0.2912(15) 0.041(4) Uani 1 1 d .
H9C H -0.358(8) 0.145(6) 1.148(18) 0.049 Uiso 1 1 d D
H9D H -0.242(17) 0.2032(14) 1.181(17) 0.049 Uiso 1 1 d D
H10C H 0.754(12) 0.319(7) 0.230(14) 0.049 Uiso 1 1 d D
H10D H 0.904(19) 0.307(9) 0.151(10) 0.049 Uiso 1 1 d D
H11C H 0.890(6) 0.409(8) 0.045(15) 0.049 Uiso 1 1 d D
H11D H 1.078(13) 0.423(8) 0.092(13) 0.049 Uiso 1 1 d D

loop_
_atom_site_aniso_label
_atom_site_aniso_U_11
_atom_site_aniso_U_22
_atom_site_aniso_U_33
_atom_site_aniso_U_23
_atom_site_aniso_U_13
_atom_site_aniso_U_12
Pb1 0.0227(2) 0.0373(2) 0.0245(2) -0.0015(2) 0.00450(17) 0.00150(19)
Pb2 0.0261(2) 0.0479(3) 0.0241(3) -0.0009(2) 0.00416(19) 0.0047(2)
O1 0.024(4) 0.074(7) 0.031(5) -0.004(4) 0.005(4) 0.016(4)
O2 0.023(4) 0.046(5) 0.026(4) -0.004(3) 0.010(3) -0.003(4)
O3 0.025(4) 0.052(5) 0.039(5) 0.006(4) 0.013(4) 0.001(4)
O4 0.023(4) 0.045(5) 0.035(5) 0.001(4) 0.004(4) 0.001(4)
O5 0.029(5) 0.053(6) 0.066(7) -0.012(5) 0.005(5) -0.008(4)
O6 0.038(5) 0.043(5) 0.061(7) -0.001(4) -0.009(5) 0.005(4)
O7 0.036(5) 0.045(5) 0.083(8) 0.020(5) 0.021(5) 0.005(5)
O8 0.036(5) 0.043(5) 0.057(6) 0.004(5) 0.016(5) -0.006(4)
O9 0.034(5) 0.050(6) 0.049(6) -0.011(5) 0.012(5) 0.005(4)
O10 0.045(7) 0.065(8) 0.125(14) -0.013(9) 0.014(7) 0.001(6)
O11 0.052(8) 0.097(12) 0.160(17) -0.011(11) 0.002(9) 0.015(8)
C1 0.022(5) 0.032(6) 0.029(6) 0.001(5) 0.011(5) -0.007(6)
C2 0.033(7) 0.053(9) 0.023(7) 0.006(5) 0.003(5) 0.006(6)
C3 0.028(6) 0.041(7) 0.031(7) 0.010(5) 0.003(5) 0.015(5)
C4 0.039(7) 0.029(5) 0.030(7) -0.003(5) 0.009(6) -0.001(5)
C5 0.025(6) 0.042(7) 0.033(7) 0.002(6) 0.004(5) -0.007(6)
C6 0.035(7) 0.037(7) 0.027(7) 0.003(5) 0.003(5) 0.002(5)
C7 0.045(8) 0.031(6) 0.034(7) 0.000(5) 0.007(6) 0.007(6)
C8 0.039(7) 0.038(7) 0.043(8) 0.006(6) 0.014(6) -0.010(7)
C9 0.043(8) 0.049(8) 0.034(7) 0.009(6) 0.007(6) 0.019(6)
C10 0.023(6) 0.032(6) 0.021(6) 0.002(5) 0.006(5) 0.008(5)
C11 0.042(7) 0.032(6) 0.020(6) -0.004(5) -0.006(5) -0.002(6)
C12 0.046(8) 0.036(6) 0.030(7) -0.003(5) 0.012(6) -0.013(6)
C13 0.032(7) 0.026(6) 0.035(8) 0.004(5) 0.003(6) -0.001(5)
C14 0.041(8) 0.047(7) 0.041(8) 0.018(6) -0.001(6) -0.002(7)
C15 0.038(7) 0.050(8) 0.039(8) 0.007(6) 0.019(6) 0.003(6)
C16 0.052(8) 0.018(5) 0.033(7) 0.005(5) 0.005(6) -0.006(5)
C17 0.046(8) 0.034(6) 0.029(7) 0.003(5) -0.005(6) -0.001(6)
C18 0.037(7) 0.043(7) 0.037(8) -0.002(6) 0.010(6) -0.006(6)
C19 0.068(10) 0.032(6) 0.029(7) -0.001(5) 0.004(7) -0.009(7)
C20 0.068(10) 0.032(6) 0.020(7) 0.002(5) -0.005(7) 0.004(7)

loop_
_atom_type_symbol
_atom_type_description
_atom_type_scat_dispersion_real
_atom_type_scat_dispersion_imag
_atom_type_scat_source
C C 0.0033 0.0016 'International Tables Vol C Tables 4.2.6.8 and 6.1.1.4'
H H 0.0000 0.0000 'International Tables Vol C Tables 4.2.6.8 and 6.1.1.4'
O O 0.0106 0.0060 'International Tables Vol C Tables 4.2.6.8 and 6.1.1.4'
Pb Pb -3.3944 10.1111 'International Tables Vol C Tables 4.2.6.8 and 6.1.1.4'

loop_
_geom_angle_atom_site_label_1
_geom_angle_atom_site_label_2
_geom_angle_atom_site_label_3
_geom_angle
_geom_angle_site_symmetry_1
_geom_angle_site_symmetry_3
O3 Pb1 O8 89.7(3) 1_556 2_646
O3 Pb1 O4 52.0(3) 1_556 1_556
O8 Pb1 O4 76.8(3) 2_646 1_556
O3 Pb1 O7 80.6(3) 1_556 2_646
O8 Pb1 O7 51.0(3) 2_646 2_646
O4 Pb1 O7 109.4(3) 1_556 2_646
O3 Pb1 O1 116.5(3) 1_556 .
O8 Pb1 O1 92.2(3) 2_646 .
O4 Pb1 O1 66.9(3) 1_556 .
O7 Pb1 O1 140.9(3) 2_646 .
O3 Pb1 O2 68.5(3) 1_556 1_655
O8 Pb1 O2 124.7(3) 2_646 1_655
O4 Pb1 O2 117.2(3) 1_556 1_655
O7 Pb1 O2 75.0(3) 2_646 1_655
O1 Pb1 O2 143.0(3) . 1_655
O3 Pb1 C10 26.3(3) 1_556 1_556
O8 Pb1 C10 85.9(3) 2_646 1_556
O4 Pb1 C10 26.1(3) 1_556 1_556
O7 Pb1 C10 98.3(3) 2_646 1_556
O1 Pb1 C10 90.6(3) . 1_556
O2 Pb1 C10 91.8(3) 1_655 1_556
O5 Pb2 O9 77.7(3) . .
O5 Pb2 O2 80.1(3) . .
O9 Pb2 O2 82.7(3) . .
O5 Pb2 O1 83.2(3) . .
O9 Pb2 O1 132.8(3) . .
O2 Pb2 O1 51.4(3) . .
C1 O1 Pb2 93.7(7) . .
C1 O1 Pb1 147.0(8) . .
Pb2 O1 Pb1 112.4(3) . .
C1 O2 Pb2 95.1(7) . .
C1 O2 Pb1 119.6(7) . 1_455
Pb2 O2 Pb1 113.8(3) . 1_455
C10 O3 Pb1 96.2(6) . 1_554
C10 O4 Pb1 91.8(7) . 1_554
C11 O5 Pb2 112.8(8) . .
C20 O7 Pb1 90.3(9) . 2_656
C20 O8 Pb1 97.8(8) . 2_656
Pb2 O9 H9C 114(10) . .
Pb2 O9 H9D 123(10) . .
H9C O9 H9D 110(4) . .
H10C O10 H10D 110(4) . .
H11C O11 H11D 111(4) . .
O1 C1 O2 119.4(11) . .
O1 C1 C2 122.5(10) . .
O2 C1 C2 118.1(11) . .
C1 C2 C3 113.3(10) . .
C1 C2 H2A 108.9 . .
C3 C2 H2A 108.9 . .
C1 C2 H2B 108.9 . .
C3 C2 H2B 108.9 . .
H2A C2 H2B 107.7 . .
C4 C3 C8 117.7(12) . .
C4 C3 C2 120.4(12) . .
C8 C3 C2 121.8(12) . .
C3 C4 C5 121.6(11) . .
C3 C4 H4 119.2 . .
C5 C4 H4 119.2 . .
C4 C5 C6 120.6(12) . .
C4 C5 H5 119.7 . .
C6 C5 H5 119.7 . .
C7 C6 C5 117.8(12) . .
C7 C6 C9 121.3(11) . .
C5 C6 C9 121.0(11) . .
C8 C7 C6 120.9(12) . .
C8 C7 H7 119.6 . .
C6 C7 H7 119.6 . .
C7 C8 C3 121.5(13) . .
C7 C8 H8 119.3 . .
C3 C8 H8 119.3 . .
C10 C9 C6 114.0(10) . .
C10 C9 H9A 108.8 . .
C6 C9 H9A 108.8 . .
C10 C9 H9B 108.8 . .
C6 C9 H9B 108.8 . .
H9A C9 H9B 107.6 . .
O4 C10 O3 118.0(10) . .
O4 C10 C9 122.0(11) . .
O3 C10 C9 119.9(10) . .
O4 C10 Pb1 62.1(6) . 1_554
O3 C10 Pb1 57.4(6) . 1_554
C9 C10 Pb1 169.5(9) . 1_554
O5 C11 O6 124.1(12) . .
O5 C11 C12 118.4(12) . .
O6 C11 C12 117.6(12) . .
C13 C12 C11 111.3(10) . .
C13 C12 H12A 109.4 . .
C11 C12 H12A 109.4 . .
C13 C12 H12B 109.4 . .
C11 C12 H12B 109.4 . .
H12A C12 H12B 108.0 . .
C18 C13 C14 115.1(12) . .
C18 C13 C12 121.8(12) . .
C14 C13 C12 123.1(11) . .
C15 C14 C13 122.6(13) . .
C15 C14 H14 118.7 . .
C13 C14 H14 118.7 . .
C14 C15 C16 120.2(13) . .
C14 C15 H15 119.9 . .
C16 C15 H15 119.9 . .
C15 C16 C17 118.9(12) . .
C15 C16 C19 120.2(13) . .
C17 C16 C19 120.8(12) . .
C18 C17 C16 120.3(13) . .
C18 C17 H17 119.8 . .
C16 C17 H17 119.8 . .
C17 C18 C13 122.7(13) . .
C17 C18 H18 118.6 . .
C13 C18 H18 118.6 . .
C20 C19 C16 112.8(10) . .
C20 C19 H19A 109.0 . .
C16 C19 H19A 109.0 . .
C20 C19 H19B 109.0 . .
C16 C19 H19B 109.0 . .
H19A C19 H19B 107.8 . .
O7 C20 O8 120.8(12) . .
O7 C20 C19 120.2(15) . .
O8 C20 C19 119.1(13) . .

loop_
_geom_bond_atom_site_label_1
_geom_bond_atom_site_label_2
_geom_bond_distance
_geom_bond_site_symmetry_2
Pb1 O3 2.432(8) 1_556
Pb1 O8 2.443(9) 2_646
Pb1 O4 2.535(9) 1_556
Pb1 O7 2.609(10) 2_646
Pb1 O1 2.633(8) .
Pb1 O2 2.715(8) 1_655
Pb1 C10 2.868(11) 1_556
Pb2 O5 2.349(10) .
Pb2 O9 2.461(9) .
Pb2 O2 2.483(9) .
Pb2 O1 2.529(9) .
O1 C1 1.244(14) .
O2 C1 1.274(14) .
O2 Pb1 2.715(8) 1_455
O3 C10 1.279(13) .
O3 Pb1 2.432(8) 1_554
O4 C10 1.264(13) .
O4 Pb1 2.535(9) 1_554
O5 C11 1.225(16) .
O6 C11 1.277(15) .
O7 C20 1.248(17) .
O7 Pb1 2.609(10) 2_656
O8 C20 1.262(18) .
O8 Pb1 2.443(9) 2_656
O9 H9C 0.82(2) .
O9 H9D 0.82(2) .
O10 H10C 0.82(10) .
O10 H10D 0.83(12) .
O11 H11C 0.82(2) .
O11 H11D 0.82(13) .
C1 C2 1.503(17) .
C2 C3 1.545(17) .
C2 H2A 0.9700 .
C2 H2B 0.9700 .
C3 C4 1.368(18) .
C3 C8 1.381(18) .
C4 C5 1.384(17) .
C4 H4 0.9300 .
C5 C6 1.386(19) .
C5 H5 0.9300 .
C6 C7 1.384(18) .
C6 C9 1.515(18) .
C7 C8 1.373(18) .
C7 H7 0.9300 .
C8 H8 0.9300 .
C9 C10 1.473(17) .
C9 H9A 0.9700 .
C9 H9B 0.9700 .
C10 Pb1 2.868(11) 1_554
C11 C12 1.529(17) .
C12 C13 1.478(16) .
C12 H12A 0.9700 .
C12 H12B 0.9700 .
C13 C18 1.384(18) .
C13 C14 1.41(2) .
C14 C15 1.353(18) .
C14 H14 0.9300 .
C15 C16 1.372(18) .
C15 H15 0.9300 .
C16 C17 1.38(2) .
C16 C19 1.530(18) .
C17 C18 1.359(18) .
C17 H17 0.9300 .
C18 H18 0.9300 .
C19 C20 1.503(19) .
C19 H19A 0.9700 .
C19 H19B 0.9700 .

loop_
_geom_hbond_atom_site_label_D
_geom_hbond_atom_site_label_H
_geom_hbond_atom_site_label_A
_geom_hbond_distance_DH
_geom_hbond_distance_HA
_geom_hbond_distance_DA
_geom_hbond_angle_DHA
_geom_hbond_site_symmetry_A
O9 H9C O6 0.82(2) 2.00(7) 2.765(13) 155(14) 1_455
O9 H9D O10 0.82(2) 1.87(4) 2.655(16) 160(12) 1_456
O10 H10C O8 0.82(10) 1.99(7) 2.761(16) 155(15) .
O10 H10D O11 0.83(12) 2.19(11) 2.87(2) 140(15) .
O11 H11C O4 0.82(2) 2.19(12) 2.838(16) 136(15) 2_655
O11 H11D O7 0.82(13) 2.33(6) 3.12(2) 161(15) 1_655

loop_
_geom_torsion_atom_site_label_1
_geom_torsion_atom_site_label_2
_geom_torsion_atom_site_label_3
_geom_torsion_atom_site_label_4
_geom_torsion
_geom_torsion_site_symmetry_1
_geom_torsion_site_symmetry_4
O5 Pb2 O1 C1 -78.8(8) . .
O9 Pb2 O1 C1 -12.5(9) . .
O2 Pb2 O1 C1 4.0(7) . .
O5 Pb2 O1 Pb1 80.5(4) . .
O9 Pb2 O1 Pb1 146.8(4) . .
O2 Pb2 O1 Pb1 163.3(6) . .
O3 Pb1 O1 C1 157.4(15) 1_556 .
O8 Pb1 O1 C1 -111.9(16) 2_646 .
O4 Pb1 O1 C1 173.5(16) 1_556 .
O7 Pb1 O1 C1 -93.7(16) 2_646 .
O2 Pb1 O1 C1 68.5(16) 1_655 .
C10 Pb1 O1 C1 162.2(15) 1_556 .
O3 Pb1 O1 Pb2 17.8(5) 1_556 .
O8 Pb1 O1 Pb2 108.6(4) 2_646 .
O4 Pb1 O1 Pb2 34.0(3) 1_556 .
O7 Pb1 O1 Pb2 126.7(5) 2_646 .
O2 Pb1 O1 Pb2 -71.0(6) 1_655 .
C10 Pb1 O1 Pb2 22.7(4) 1_556 .
O5 Pb2 O2 C1 85.2(7) . .
O9 Pb2 O2 C1 164.0(7) . .
O1 Pb2 O2 C1 -3.9(7) . .
O5 Pb2 O2 Pb1 -149.2(4) . 1_455
O9 Pb2 O2 Pb1 -70.5(4) . 1_455
O1 Pb2 O2 Pb1 121.6(5) . 1_455
O9 Pb2 O5 C11 160.2(10) . .
O2 Pb2 O5 C11 -115.1(9) . .
O1 Pb2 O5 C11 -63.2(9) . .
Pb2 O1 C1 O2 -7.0(12) . .
Pb1 O1 C1 O2 -150.0(11) . .
Pb2 O1 C1 C2 173.7(11) . .
Pb1 O1 C1 C2 31(2) . .
Pb2 O2 C1 O1 7.1(12) . .
Pb1 O2 C1 O1 -114.0(11) 1_455 .
Pb2 O2 C1 C2 -173.5(10) . .
Pb1 O2 C1 C2 65.4(13) 1_455 .
O1 C1 C2 C3 3.0(18) . .
O2 C1 C2 C3 -176.4(11) . .
C1 C2 C3 C4 -97.1(14) . .
C1 C2 C3 C8 79.7(17) . .
C8 C3 C4 C5 -0.7(19) . .
C2 C3 C4 C5 176.3(11) . .
C3 C4 C5 C6 -0.3(19) . .
C4 C5 C6 C7 -0.2(19) . .
C4 C5 C6 C9 179.1(11) . .
C5 C6 C7 C8 1.8(19) . .
C9 C6 C7 C8 -177.5(12) . .
C6 C7 C8 C3 -3(2) . .
C4 C3 C8 C7 2(2) . .
C2 C3 C8 C7 -174.6(11) . .
C7 C6 C9 C10 96.7(15) . .
C5 C6 C9 C10 -82.7(16) . .
Pb1 O4 C10 O3 -13.5(11) 1_554 .
Pb1 O4 C10 C9 168.8(10) 1_554 .
Pb1 O3 C10 O4 14.2(12) 1_554 .
Pb1 O3 C10 C9 -168.1(10) 1_554 .
C6 C9 C10 O4 -35.8(17) . .
C6 C9 C10 O3 146.6(12) . .
C6 C9 C10 Pb1 74(5) . 1_554
Pb2 O5 C11 O6 -3.8(16) . .
Pb2 O5 C11 C12 176.7(8) . .
O5 C11 C12 C13 -97.0(14) . .
O6 C11 C12 C13 83.5(15) . .
C11 C12 C13 C18 81.1(16) . .
C11 C12 C13 C14 -97.5(14) . .
C18 C13 C14 C15 3.2(19) . .
C12 C13 C14 C15 -178.1(13) . .
C13 C14 C15 C16 -2(2) . .
C14 C15 C16 C17 0.0(19) . .
C14 C15 C16 C19 178.7(12) . .
C15 C16 C17 C18 -0.1(18) . .
C19 C16 C17 C18 -178.8(11) . .
C16 C17 C18 C13 1.8(19) . .
C14 C13 C18 C17 -3.3(18) . .
C12 C13 C18 C17 178.0(12) . .
C15 C16 C19 C20 -90.9(16) . .
C17 C16 C19 C20 87.8(17) . .
Pb1 O7 C20 O8 3.9(13) 2_656 .
Pb1 O7 C20 C19 -176.6(11) 2_656 .
Pb1 O8 C20 O7 -4.2(14) 2_656 .
Pb1 O8 C20 C19 176.3(10) 2_656 .
C16 C19 C20 O7 -74.0(18) . .
C16 C19 C20 O8 105.5(16) . .
